data_7054342
loop_
_publ_author_name
'Kulikov, Vladislav'
'Meyer, Gerd'

_publ_section_title
;
 Organoamine silver(i) decatungstate structures: remarkable
 chemoselectivity and the exploration of the intramolecular redox reaction
 upon thermolysis
;
_journal_issue 8
_journal_name_full 'New Journal of Chemistry'
_journal_page_first 3408
_journal_paper_doi 10.1039/C4NJ00172A
_journal_volume 38
_journal_year 2014
_chemical_formula_moiety '2(C16 H36 N),2(C21 H15 N3 Ag), W10 O32'
_chemical_formula_sum 'C74 H102 Ag2 N8 O32 W10'
_chemical_formula_weight 3669.89
_chemical_melting_point ?
_chemical_name_common
;
Bis(n-tetrabutylammonium)bis(tribenzonitrilesilver)decatungstate
;
_chemical_name_systematic
; 
Bis(n-tetrabutylammonium)bis(tribenzonitrilesilver)di-mu5-oxo
-icosa-mu-oxo-decaoxodecatungstate
;
_space_group_IT_number 61
_symmetry_cell_setting orthorhombic
_symmetry_space_group_name_Hall '-P 2ac 2ab'
_symmetry_space_group_name_H-M 'P b c a'
_atom_sites_solution_hydrogens geom
_atom_sites_solution_primary direct
_atom_sites_solution_secondary difmap
_audit_creation_method SHELXL-97
_cell_angle_alpha 90.00
_cell_angle_beta 90.00
_cell_angle_gamma 90.00
_cell_formula_units_Z 4
_cell_length_a 16.0555(6)
_cell_length_b 24.2744(9)
_cell_length_c 25.2143(12)
_cell_measurement_reflns_used 'not measured'
_cell_measurement_temperature 293(2)
_cell_measurement_theta_max 'not measured'
_cell_measurement_theta_min 'not measured'
_cell_volume 9827.0(7)
_computing_cell_refinement 'X-Area, (Stoe, 2001)'
_computing_data_collection 'X-Area, (Stoe, 2001)'
_computing_data_reduction 'X-Area, (Stoe, 2001)'
_computing_molecular_graphics 'Diamond v3.2 (Crystal Impact 2011)'
_computing_publication_material 'Diamond v3.2 (Crystal Impact 2011)'
_computing_structure_refinement 'SHELXL-97 (Sheldrick, 1997)'
_computing_structure_solution 'SHELXS-97 (Sheldrick, 1990)'
_diffrn_ambient_temperature 293(2)
_diffrn_detector_area_resol_mean 'not measured'
_diffrn_measured_fraction_theta_full 1.000
_diffrn_measured_fraction_theta_max 0.985
_diffrn_measurement_device_type 'IPDS II (Stoe & Cie)'
_diffrn_measurement_method '\w and \f scans'
_diffrn_radiation_monochromator graphite
_diffrn_radiation_source 'fine-focus sealed tube'
_diffrn_radiation_type MoK\a
_diffrn_radiation_wavelength 0.71073
_diffrn_reflns_av_R_equivalents 0.0694
_diffrn_reflns_av_unetI/netI 0.0262
_diffrn_reflns_Laue_measured_fraction_full 1.000
_diffrn_reflns_Laue_measured_fraction_max 0.985
_diffrn_reflns_limit_h_max 20
_diffrn_reflns_limit_h_min -20
_diffrn_reflns_limit_k_max 31
_diffrn_reflns_limit_k_min -31
_diffrn_reflns_limit_l_max 32
_diffrn_reflns_limit_l_min -32
_diffrn_reflns_number 149947
_diffrn_reflns_point_group_measured_fraction_full 1.000
_diffrn_reflns_point_group_measured_fraction_max 0.985
_diffrn_reflns_theta_full 25.242
_diffrn_reflns_theta_max 27.471
_diffrn_reflns_theta_min 1.615
_diffrn_standards_decay_% 'not measured'
_diffrn_standards_interval_count 'not measured'
_diffrn_standards_interval_time 'not measured'
_diffrn_standards_number 'not measured'
_exptl_absorpt_coefficient_mu 12.115
_exptl_absorpt_correction_T_max 0.5998
_exptl_absorpt_correction_T_min 0.1930
_exptl_absorpt_correction_type numerical
_exptl_absorpt_process_details
;
The absorption correction (X-RED; Stoe & Cie, 2001) 
was performed after optimizing the crystal shape 
using X-SHAPE (Stoe & Cie, 1999).
;
_exptl_crystal_colour colourless
_exptl_crystal_density_diffrn 2.481
_exptl_crystal_density_meas ?
_exptl_crystal_density_method 'not measured'
_exptl_crystal_description block
_exptl_crystal_F_000 6768
_exptl_crystal_size_max 0.5
_exptl_crystal_size_mid 0.3
_exptl_crystal_size_min 0.1
_refine_diff_density_max 2.546
_refine_diff_density_min -0.958
_refine_diff_density_rms 0.4831
_refine_ls_extinction_coef 0.00078(3)
_refine_ls_extinction_expression Fc^*^=kFc[1+0.001xFc^2^\l^3^/sin(2\q)]^-1/4^
_refine_ls_extinction_method SHELXL
_refine_ls_goodness_of_fit_ref 1.074
_refine_ls_hydrogen_treatment constr
_refine_ls_matrix_type full
_refine_ls_number_parameters 569
_refine_ls_number_reflns 11088
_refine_ls_number_restraints 46
_refine_ls_restrained_S_all 1.073
_refine_ls_R_factor_all 0.0620
_refine_ls_R_factor_gt 0.0463
_refine_ls_shift/su_max 0.002
_refine_ls_shift/su_mean 0.000
_refine_ls_structure_factor_coef Fsqd
_refine_ls_weighting_details 'calc w=1/[\s^2^(Fo^2^)+(0.0908P)^2^+0.0000P] where P=(Fo^2^+2Fc^2^)/3'
_refine_ls_weighting_scheme calc
_refine_ls_wR_factor_gt 0.1177
_refine_ls_wR_factor_ref 0.1291
_reflns_number_gt 8411
_reflns_number_total 11088
_reflns_threshold_expression >4sigma(I)
_cod_data_source_file c4nj00172a2.cif
_cod_data_source_block AGNBU
_cod_depositor_comments
;
The following automatic conversions were performed:

'_chemical_melting_point' value 'not measured' was changed to '?' -
the value is undefined or not given.

Automatic conversion script
Id: cif_fix_values 2281 2013-09-26 08:29:07Z andrius 

The following automatic conversions were performed:

'_exptl_crystal_density_meas' value 'not measured' was changed to '?'
- the value is perceived as not measured.

Automatic conversion script
Id: cif_fix_values 3008 2015-01-20 13:52:24Z robertas 
;
_cod_database_code 7054342

loop_
_symmetry_equiv_pos_as_xyz
'x, y, z'
'-x+1/2, -y, z+1/2'
'x+1/2, -y+1/2, -z'
'-x, y+1/2, -z+1/2'
'-x, -y, -z'
'x-1/2, y, -z-1/2'
'-x-1/2, y-1/2, z'
'x, -y-1/2, z-1/2'

loop_
_atom_site_label
_atom_site_type_symbol
_atom_site_fract_x
_atom_site_fract_y
_atom_site_fract_z
_atom_site_U_iso_or_equiv
_atom_site_adp_type
_atom_site_occupancy
_atom_site_site_symmetry_order
_atom_site_calc_flag
_atom_site_refinement_flags_posn
_atom_site_refinement_flags_adp
_atom_site_refinement_flags_occupancy
_atom_site_disorder_assembly
_atom_site_disorder_group
C1A C 0.1401(8) 0.2992(5) 0.5634(5) 0.072(3) Uani 1 1 d . . . . .
H1A1 H 0.0988 0.3068 0.5363 0.087 Uiso 1 1 calc R U . . .
H1A2 H 0.1659 0.3339 0.5731 0.087 Uiso 1 1 calc R U . . .
C1B C 0.1429(10) -0.0563(6) 0.6588(7) 0.087(4) Uani 1 1 d . . . . .
C2A C 0.0962(8) 0.2759(6) 0.6119(6) 0.081(4) Uani 1 1 d . . . . .
H2A1 H 0.0742 0.2397 0.6037 0.098 Uiso 1 1 calc R U . . .
H2A2 H 0.1358 0.2720 0.6407 0.098 Uiso 1 1 calc R U . . .
C3B C 0.2721(9) -0.0914(6) 0.6968(6) 0.081(3) Uani 1 1 d . U . . .
H3B H 0.2978 -0.0880 0.6639 0.098 Uiso 1 1 calc R U . . .
C4B C 0.3165(12) -0.1110(8) 0.7392(7) 0.108(5) Uani 1 1 d . U . . .
H4B H 0.3722 -0.1208 0.7354 0.129 Uiso 1 1 calc R U . . .
C5B C 0.2768(13) -0.1160(9) 0.7884(8) 0.120(5) Uani 1 1 d . U . . .
H5B H 0.3066 -0.1289 0.8175 0.144 Uiso 1 1 calc R U . . .
C6B C 0.1955(12) -0.1022(8) 0.7940(7) 0.112(5) Uani 1 1 d D U . . .
H6B H 0.1698 -0.1060 0.8269 0.134 Uiso 1 1 calc R U . . .
C7B C 0.1513(10) -0.0828(7) 0.7520(6) 0.094(4) Uani 1 1 d D U . . .
H7B H 0.0955 -0.0736 0.7563 0.113 Uiso 1 1 calc R U . . .
C2B C 0.1895(9) -0.0767(6) 0.7025(5) 0.075(3) Uani 1 1 d . U . . .
C3A C 0.0261(9) 0.3132(7) 0.6290(7) 0.089(4) Uani 1 1 d . U . . .
H3A1 H -0.0164 0.3137 0.6017 0.107 Uiso 1 1 calc R U . . .
H3A2 H 0.0471 0.3504 0.6330 0.107 Uiso 1 1 calc R U . . .
C4A C -0.0125(11) 0.2943(8) 0.6812(8) 0.107(5) Uani 1 1 d . U . . .
H4A1 H -0.0566 0.3190 0.6910 0.161 Uiso 1 1 calc R U . . .
H4A2 H 0.0293 0.2942 0.7084 0.161 Uiso 1 1 calc R U . . .
H4A3 H -0.0345 0.2578 0.6770 0.161 Uiso 1 1 calc R U . . .
C5A C 0.1708(9) 0.2081(5) 0.5212(6) 0.081(4) Uani 1 1 d . . . . .
H5A1 H 0.1533 0.1872 0.5520 0.097 Uiso 1 1 calc R U . . .
H5A2 H 0.2145 0.1874 0.5037 0.097 Uiso 1 1 calc R U . . .
C6A C 0.0970(15) 0.2129(8) 0.4833(10) 0.137(9) Uani 1 1 d . . . . .
H6A1 H 0.1117 0.2359 0.4533 0.164 Uiso 1 1 calc R U . . .
H6A2 H 0.0499 0.2295 0.5014 0.164 Uiso 1 1 calc R U . . .
C7A C 0.074(3) 0.1540(11) 0.4641(12) 0.183(14) Uani 1 1 d . . . . .
H7A1 H 0.1214 0.1301 0.4703 0.220 Uiso 1 1 calc R U . A 1
H7A2 H 0.0286 0.1405 0.4859 0.220 Uiso 1 1 calc R U . A 1
C8A C 0.2719(8) 0.2471(6) 0.5803(6) 0.079(4) Uani 1 1 d . . . . .
H8A1 H 0.2458 0.2250 0.6077 0.095 Uiso 1 1 calc R U . . .
H8A2 H 0.3135 0.2242 0.5631 0.095 Uiso 1 1 calc R U . . .
C9A C 0.3154(10) 0.2947(7) 0.6063(8) 0.102(5) Uani 1 1 d . . . . .
H9A1 H 0.2745 0.3181 0.6234 0.122 Uiso 1 1 calc R U . . .
H9A2 H 0.3436 0.3164 0.5795 0.122 Uiso 1 1 calc R U . . .
C10A C 0.3786(14) 0.2752(10) 0.6473(10) 0.143(8) Uani 1 1 d . U . . .
H10A H 0.4184 0.3043 0.6546 0.172 Uiso 1 1 calc R U . . .
H10B H 0.4089 0.2436 0.6338 0.172 Uiso 1 1 calc R U . . .
C11A C 0.3313(19) 0.2591(13) 0.6994(12) 0.181(11) Uani 1 1 d . U . . .
H11A H 0.3707 0.2472 0.7256 0.272 Uiso 1 1 calc R U . . .
H11B H 0.2929 0.2298 0.6920 0.272 Uiso 1 1 calc R U . . .
H11C H 0.3013 0.2905 0.7124 0.272 Uiso 1 1 calc R U . . .
C12A C 0.2460(7) 0.2934(5) 0.4941(5) 0.070(3) Uani 1 1 d . . . . .
H12A H 0.2033 0.2996 0.4676 0.084 Uiso 1 1 calc R U . . .
H12B H 0.2629 0.3292 0.5074 0.084 Uiso 1 1 calc R U . . .
C13A C 0.3196(10) 0.2680(7) 0.4669(7) 0.095(5) Uani 1 1 d . . . . .
H13A H 0.3044 0.2317 0.4541 0.114 Uiso 1 1 calc R U . . .
H13B H 0.3644 0.2636 0.4923 0.114 Uiso 1 1 calc R U . . .
C14A C 0.3503(13) 0.3023(9) 0.4208(8) 0.121(6) Uani 1 1 d . . . . .
H14A H 0.3530 0.3406 0.4316 0.146 Uiso 1 1 calc R U . . .
H14B H 0.4062 0.2906 0.4115 0.146 Uiso 1 1 calc R U . . .
C15C C 0.049(8) 0.148(3) 0.408(4) 0.28(5) Uiso 0.63(10) 1 d . . P B 1
H15A H 0.0411 0.1102 0.4001 0.420 Uiso 0.63(10) 1 calc R U P B 1
H15B H 0.0926 0.1631 0.3861 0.420 Uiso 0.63(10) 1 calc R U P B 1
H15C H -0.0013 0.1683 0.4023 0.420 Uiso 0.63(10) 1 calc R U P B 1
C15D C 0.108(4) 0.151(2) 0.420(3) 0.11(3) Uiso 0.37(10) 1 d . . P B 2
H15D H 0.0867 0.1192 0.4017 0.166 Uiso 0.37(10) 1 calc R U P B 2
H15E H 0.1671 0.1464 0.4252 0.166 Uiso 0.37(10) 1 calc R U P B 2
H15F H 0.0973 0.1834 0.4004 0.166 Uiso 0.37(10) 1 calc R U P B 2
C16A C 0.2971(16) 0.2976(15) 0.3745(11) 0.181(13) Uani 1 1 d . . . . .
H16A H 0.3185 0.3205 0.3466 0.272 Uiso 1 1 calc R U . . .
H16C H 0.2417 0.3092 0.3834 0.272 Uiso 1 1 calc R U . . .
H16D H 0.2960 0.2600 0.3628 0.272 Uiso 1 1 calc R U . . .
C21B C 0.0661(10) 0.1118(7) 0.6444(7) 0.090(4) Uani 1 1 d . . . . .
C22B C 0.0602(5) 0.1355(3) 0.6954(2) 0.087(4) Uani 1 1 d G . . . .
C23B C 0.1285(6) 0.1625(4) 0.7170(2) 0.119(7) Uani 1 1 d G . . . .
H23B H 0.1778 0.1652 0.6978 0.142 Uiso 1 1 calc R U . . .
C24B C 0.1233(6) 0.1854(4) 0.7674(2) 0.141(9) Uani 1 1 d G . . . .
H24B H 0.1691 0.2035 0.7819 0.169 Uiso 1 1 calc R U . . .
C25B C 0.0497(7) 0.1814(3) 0.7962(2) 0.167(13) Uani 1 1 d G U . . .
H25B H 0.0462 0.1967 0.8299 0.201 Uiso 1 1 calc R U . . .
C26B C -0.0187(7) 0.1544(4) 0.7745(3) 0.174(13) Uani 1 1 d G U . . .
H26B H -0.0679 0.1517 0.7938 0.209 Uiso 1 1 calc R U . . .
C27B C -0.0135(6) 0.1315(4) 0.7241(3) 0.139(9) Uani 1 1 d G . . . .
H27B H -0.0592 0.1134 0.7097 0.167 Uiso 1 1 calc R U . . .
C31B C 0.1297(7) -0.0068(6) 0.4250(5) 0.070(3) Uani 1 1 d . . . . .
C32B C 0.1600(4) -0.0173(2) 0.37277(19) 0.067(3) Uani 1 1 d G . . . .
C33B C 0.1095(4) -0.0072(3) 0.3291(2) 0.081(4) Uani 1 1 d G . . . .
H33B H 0.0565 0.0076 0.3338 0.097 Uiso 1 1 calc R U . . .
C34B C 0.1381(5) -0.0190(3) 0.27834(19) 0.089(4) Uani 1 1 d G . . . .
H34B H 0.1043 -0.0122 0.2491 0.107 Uiso 1 1 calc R U . . .
C35B C 0.2172(5) -0.0410(3) 0.2712(2) 0.095(5) Uani 1 1 d G . . . .
H35B H 0.2364 -0.0489 0.2373 0.114 Uiso 1 1 calc R U . . .
C36B C 0.2678(5) -0.0511(4) 0.3149(2) 0.100(5) Uani 1 1 d G . . . .
H36B H 0.3207 -0.0659 0.3101 0.120 Uiso 1 1 calc R U . . .
C37B C 0.2394(10) -0.0393(7) 0.3658(5) 0.089(4) Uani 1 1 d G . . . .
H37B H 0.2732 -0.0460 0.3950 0.106 Uiso 1 1 calc R U . . .
N1A N 0.2065(6) 0.2618(4) 0.5398(4) 0.071(3) Uani 1 1 d . . . . .
N1B N 0.1068(10) -0.0420(7) 0.6215(6) 0.115(5) Uani 1 1 d . . . . .
N11B N 0.1037(6) 0.0014(6) 0.4664(4) 0.080(3) Uani 1 1 d . . . . .
N21B N 0.0703(10) 0.0896(7) 0.6046(7) 0.109(4) Uani 1 1 d . . . . .
O1 O 0.4965(5) -0.0423(3) 0.6753(3) 0.0624(18) Uani 1 1 d . . . . .
O2 O 0.5418(4) 0.0530(3) 0.6157(2) 0.0486(14) Uani 1 1 d . . . . .
O3 O 0.3853(4) 0.0369(3) 0.6468(2) 0.0517(15) Uani 1 1 d . . . . .
O4 O 0.3820(4) -0.0556(3) 0.5898(3) 0.0514(15) Uani 1 1 d . . . . .
O5 O 0.5951(4) 0.0655(3) 0.5155(3) 0.0487(14) Uani 1 1 d . . . . .
O6 O 0.5859(4) 0.1588(3) 0.5764(3) 0.0593(17) Uani 1 1 d . . . . .
O7 O 0.4257(4) 0.1308(3) 0.6000(3) 0.0529(15) Uani 1 1 d . . . . .
O8 O 0.4215(3) 0.0389(2) 0.5451(2) 0.0342(11) Uani 1 1 d . . . . .
O9 O 0.2607(4) 0.1196(3) 0.6384(3) 0.0619(18) Uani 1 1 d . . . . .
O10 O 0.2648(4) 0.0226(3) 0.5745(3) 0.0516(15) Uani 1 1 d . . . . .
O11 O 0.2454(5) -0.0741(3) 0.5218(3) 0.0646(19) Uani 1 1 d . . . . .
O12 O 0.3097(4) 0.1165(3) 0.5299(3) 0.0527(16) Uani 1 1 d . . . . .
O13 O 0.3068(4) 0.0233(3) 0.4724(2) 0.0469(14) Uani 1 1 d . . . . .
O14 O 0.4540(4) 0.0481(3) 0.4298(3) 0.0487(14) Uani 1 1 d . . . . .
O15 O 0.4666(4) 0.1318(3) 0.4975(3) 0.0477(14) Uani 1 1 d . . . . .
O16 O 0.3331(5) 0.1282(3) 0.4234(3) 0.0642(18) Uani 1 1 d . . . . .
Ag1 Ag 0.10864(7) 0.01847(6) 0.55157(4) 0.0853(3) Uani 1 1 d . . . . .
W1 W 0.47230(2) -0.01096(2) 0.61689(2) 0.04404(11) Uani 1 1 d . . . . .
W2 W 0.52096(2) 0.10634(2) 0.56077(2) 0.04403(11) Uani 1 1 d . . . . .
W3 W 0.32851(2) 0.08391(2) 0.59871(2) 0.04577(11) Uani 1 1 d . . . . .
W4 W 0.32694(2) -0.02957(2) 0.52738(2) 0.04371(11) Uani 1 1 d . . . . .
W5 W 0.37553(2) 0.08785(2) 0.47126(2) 0.04450(11) Uani 1 1 d . . . . .

loop_
_atom_site_aniso_label
_atom_site_aniso_U_11
_atom_site_aniso_U_22
_atom_site_aniso_U_33
_atom_site_aniso_U_23
_atom_site_aniso_U_13
_atom_site_aniso_U_12
C1A 0.082(7) 0.043(6) 0.091(9) 0.005(6) -0.004(6) 0.022(5)
C1B 0.104(10) 0.073(9) 0.083(10) 0.010(8) 0.032(8) -0.013(8)
C2A 0.076(8) 0.068(8) 0.100(10) 0.024(7) 0.005(7) 0.005(6)
C3B 0.090(6) 0.087(8) 0.068(6) -0.005(6) 0.018(5) -0.017(5)
C4B 0.111(8) 0.116(12) 0.095(7) 0.005(7) -0.006(6) -0.012(7)
C5B 0.133(9) 0.137(14) 0.091(8) 0.009(8) -0.006(6) -0.025(9)
C6B 0.133(9) 0.123(13) 0.079(7) 0.012(7) 0.009(6) -0.031(8)
C7B 0.102(7) 0.112(11) 0.070(6) -0.002(6) 0.026(5) -0.021(7)
C2B 0.091(6) 0.074(7) 0.059(6) -0.006(5) 0.019(4) -0.017(5)
C3A 0.091(9) 0.074(9) 0.102(9) 0.016(7) 0.012(7) 0.015(7)
C4A 0.101(11) 0.103(12) 0.117(11) 0.018(9) 0.022(8) 0.017(9)
C5A 0.092(9) 0.044(6) 0.106(10) -0.003(6) -0.021(7) 0.013(6)
C6A 0.170(18) 0.075(11) 0.165(19) -0.005(12) -0.093(16) 0.000(11)
C7A 0.27(3) 0.14(2) 0.14(2) -0.011(17) -0.09(3) -0.07(2)
C8A 0.076(7) 0.067(8) 0.095(9) 0.012(7) -0.022(7) 0.017(6)
C9A 0.094(10) 0.083(10) 0.128(14) -0.015(9) -0.043(9) 0.017(8)
C10A 0.137(16) 0.136(17) 0.157(17) -0.009(14) -0.087(14) 0.001(13)
C11A 0.20(2) 0.17(3) 0.178(19) 0.001(18) -0.058(16) 0.012(18)
C12A 0.070(6) 0.057(7) 0.084(8) 0.002(6) -0.008(6) 0.013(5)
C13A 0.093(9) 0.082(10) 0.110(12) -0.001(9) 0.017(9) 0.030(8)
C14A 0.122(14) 0.129(16) 0.113(14) -0.012(13) 0.031(12) 0.026(13)
C16A 0.142(19) 0.27(4) 0.13(2) 0.05(2) 0.022(16) 0.05(2)
C21B 0.099(10) 0.081(10) 0.091(11) 0.008(8) 0.024(8) 0.007(8)
C22B 0.124(11) 0.072(9) 0.065(8) 0.011(6) 0.036(8) 0.026(8)
C23B 0.119(13) 0.168(19) 0.068(9) -0.015(10) 0.008(9) 0.069(13)
C24B 0.145(16) 0.20(2) 0.073(10) -0.021(12) -0.013(10) 0.099(16)
C25B 0.28(3) 0.122(17) 0.100(14) 0.029(12) 0.101(18) 0.091(17)
C26B 0.28(3) 0.129(18) 0.111(15) 0.032(13) 0.122(18) 0.068(18)
C27B 0.178(19) 0.093(13) 0.145(18) -0.009(12) 0.100(16) -0.017(12)
C31B 0.059(6) 0.082(8) 0.070(8) -0.010(6) -0.004(5) 0.005(6)
C32B 0.069(6) 0.092(9) 0.041(5) -0.006(5) -0.004(5) -0.004(6)
C33B 0.090(9) 0.094(10) 0.058(7) -0.006(7) -0.009(6) 0.003(7)
C34B 0.105(10) 0.113(12) 0.050(6) 0.014(7) -0.015(7) -0.026(9)
C35B 0.119(12) 0.106(12) 0.060(7) -0.012(8) 0.004(8) -0.036(10)
C36B 0.097(10) 0.132(14) 0.071(8) -0.037(9) -0.003(7) 0.015(9)
C37B 0.096(9) 0.117(12) 0.053(7) -0.002(7) -0.006(6) 0.018(9)
N1A 0.067(5) 0.060(6) 0.086(7) 0.007(5) -0.009(5) 0.018(4)
N1B 0.116(11) 0.131(13) 0.098(10) 0.033(10) 0.022(8) 0.011(10)
N11B 0.065(6) 0.118(10) 0.056(6) -0.007(6) 0.005(5) 0.013(6)
N21B 0.098(9) 0.120(12) 0.108(11) -0.013(9) 0.017(8) 0.003(8)
O1 0.065(4) 0.075(5) 0.048(4) 0.005(4) 0.004(3) 0.009(4)
O2 0.053(3) 0.056(4) 0.038(3) -0.005(3) 0.000(3) 0.001(3)
O3 0.061(4) 0.054(4) 0.039(3) 0.003(3) 0.010(3) -0.002(3)
O4 0.059(4) 0.046(4) 0.049(4) -0.001(3) 0.013(3) 0.001(3)
O5 0.048(3) 0.052(4) 0.047(3) 0.000(3) -0.004(3) -0.004(3)
O6 0.065(4) 0.051(4) 0.063(4) -0.012(3) 0.001(3) -0.002(3)
O7 0.065(4) 0.045(4) 0.049(4) 0.000(3) 0.004(3) -0.001(3)
O8 0.039(3) 0.031(3) 0.033(2) 0.001(2) 0.003(2) 0.005(2)
O9 0.060(4) 0.066(5) 0.060(4) -0.001(4) 0.012(3) 0.003(3)
O10 0.040(3) 0.060(4) 0.054(4) -0.001(3) 0.006(3) 0.000(3)
O11 0.053(4) 0.063(5) 0.077(5) -0.004(4) 0.007(3) -0.004(3)
O12 0.049(3) 0.051(4) 0.057(4) -0.001(3) 0.001(3) 0.015(3)
O13 0.043(3) 0.057(4) 0.041(3) -0.005(3) -0.001(2) -0.001(3)
O14 0.051(3) 0.047(4) 0.047(3) 0.004(3) 0.001(3) -0.003(3)
O15 0.059(3) 0.033(3) 0.051(4) 0.003(3) 0.007(3) 0.002(3)
O16 0.074(5) 0.060(5) 0.059(4) -0.001(4) 0.000(4) 0.010(4)
Ag1 0.0799(6) 0.1119(9) 0.0641(6) -0.0060(6) 0.0047(5) 0.0098(6)
W1 0.0493(2) 0.0462(2) 0.03661(19) 0.00381(14) 0.00291(13) 0.00347(14)
W2 0.04685(19) 0.0419(2) 0.0433(2) -0.00286(15) 0.00418(13) -0.00318(13)
W3 0.04672(19) 0.0460(2) 0.0446(2) -0.00342(15) 0.00922(14) 0.00529(14)
W4 0.04171(18) 0.0433(2) 0.0461(2) -0.00154(15) 0.00405(13) -0.00157(13)
W5 0.04858(19) 0.0435(2) 0.04140(19) 0.00327(14) 0.00092(14) 0.00664(14)

loop_
_atom_type_symbol
_atom_type_description
_atom_type_scat_dispersion_real
_atom_type_scat_dispersion_imag
_atom_type_scat_source
C C 0.0033 0.0016 'International Tables Vol C Tables 4.2.6.8 and 6.1.1.4'
H H 0.0000 0.0000 'International Tables Vol C Tables 4.2.6.8 and 6.1.1.4'
N N 0.0061 0.0033 'International Tables Vol C Tables 4.2.6.8 and 6.1.1.4'
O O 0.0106 0.0060 'International Tables Vol C Tables 4.2.6.8 and 6.1.1.4'
Ag Ag -0.8971 1.1015 'International Tables Vol C Tables 4.2.6.8 and 6.1.1.4'
W W -0.8490 6.8722 'International Tables Vol C Tables 4.2.6.8 and 6.1.1.4'

loop_
_geom_angle_atom_site_label_1
_geom_angle_atom_site_label_2
_geom_angle_atom_site_label_3
_geom_angle
_geom_angle_site_symmetry_1
_geom_angle_site_symmetry_3
N1A C1A C2A 114.7(10) . .
N1A C1A H1A1 108.6 . .
C2A C1A H1A1 108.6 . .
N1A C1A H1A2 108.6 . .
C2A C1A H1A2 108.6 . .
H1A1 C1A H1A2 107.6 . .
N1B C1B C2B 176.2(18) . .
C3A C2A C1A 110.6(11) . .
C3A C2A H2A1 109.5 . .
C1A C2A H2A1 109.5 . .
C3A C2A H2A2 109.5 . .
C1A C2A H2A2 109.5 . .
H2A1 C2A H2A2 108.1 . .
C4B C3B C2B 120.5(14) . .
C4B C3B H3B 119.8 . .
C2B C3B H3B 119.8 . .
C3B C4B C5B 119.0(18) . .
C3B C4B H4B 120.5 . .
C5B C4B H4B 120.5 . .
C6B C5B C4B 120.8(19) . .
C6B C5B H5B 119.6 . .
C4B C5B H5B 119.6 . .
C5B C6B C7B 120.4(18) . .
C5B C6B H6B 119.8 . .
C7B C6B H6B 119.8 . .
C6B C7B C2B 120.2(16) . .
C6B C7B H7B 119.9 . .
C2B C7B H7B 119.9 . .
C3B C2B C7B 119.1(14) . .
C3B C2B C1B 120.9(12) . .
C7B C2B C1B 119.9(13) . .
C2A C3A C4A 111.6(13) . .
C2A C3A H3A1 109.3 . .
C4A C3A H3A1 109.3 . .
C2A C3A H3A2 109.3 . .
C4A C3A H3A2 109.3 . .
H3A1 C3A H3A2 108.0 . .
C3A C4A H4A1 109.5 . .
C3A C4A H4A2 109.5 . .
H4A1 C4A H4A2 109.5 . .
C3A C4A H4A3 109.5 . .
H4A1 C4A H4A3 109.5 . .
H4A2 C4A H4A3 109.5 . .
N1A C5A C6A 115.3(11) . .
N1A C5A H5A1 108.5 . .
C6A C5A H5A1 108.5 . .
N1A C5A H5A2 108.5 . .
C6A C5A H5A2 108.5 . .
H5A1 C5A H5A2 107.5 . .
C5A C6A C7A 108.1(17) . .
C5A C6A H6A1 110.1 . .
C7A C6A H6A1 110.1 . .
C5A C6A H6A2 110.1 . .
C7A C6A H6A2 110.1 . .
H6A1 C6A H6A2 108.4 . .
C15D C7A C6A 104(4) . .
C15C C7A C6A 117(4) . .
C15C C7A H7A1 108.1 . .
C6A C7A H7A1 108.1 . .
C15C C7A H7A2 108.1 . .
C6A C7A H7A2 108.1 . .
H7A1 C7A H7A2 107.3 . .
C9A C8A N1A 115.9(11) . .
C9A C8A H8A1 108.3 . .
N1A C8A H8A1 108.3 . .
C9A C8A H8A2 108.3 . .
N1A C8A H8A2 108.3 . .
H8A1 C8A H8A2 107.4 . .
C8A C9A C10A 111.5(15) . .
C8A C9A H9A1 109.3 . .
C10A C9A H9A1 109.3 . .
C8A C9A H9A2 109.3 . .
C10A C9A H9A2 109.3 . .
H9A1 C9A H9A2 108.0 . .
C9A C10A C11A 109(2) . .
C9A C10A H10A 109.9 . .
C11A C10A H10A 109.9 . .
C9A C10A H10B 109.9 . .
C11A C10A H10B 109.9 . .
H10A C10A H10B 108.3 . .
C10A C11A H11A 109.5 . .
C10A C11A H11B 109.5 . .
H11A C11A H11B 109.5 . .
C10A C11A H11C 109.5 . .
H11A C11A H11C 109.5 . .
H11B C11A H11C 109.5 . .
C13A C12A N1A 117.9(11) . .
C13A C12A H12A 107.8 . .
N1A C12A H12A 107.8 . .
C13A C12A H12B 107.8 . .
N1A C12A H12B 107.8 . .
H12A C12A H12B 107.2 . .
C12A C13A C14A 112.5(13) . .
C12A C13A H13A 109.1 . .
C14A C13A H13A 109.1 . .
C12A C13A H13B 109.1 . .
C14A C13A H13B 109.1 . .
H13A C13A H13B 107.8 . .
C16A C14A C13A 113(2) . .
C16A C14A H14A 109.1 . .
C13A C14A H14A 109.1 . .
C16A C14A H14B 109.1 . .
C13A C14A H14B 109.1 . .
H14A C14A H14B 107.8 . .
C7A C15C H15A 109.5 . .
C7A C15C H15B 109.5 . .
H15A C15C H15B 109.5 . .
C7A C15C H15C 109.5 . .
H15A C15C H15C 109.5 . .
H15B C15C H15C 109.5 . .
C7A C15D H15D 109.5 . .
C7A C15D H15E 109.5 . .
H15D C15D H15E 109.5 . .
C7A C15D H15F 109.5 . .
H15D C15D H15F 109.5 . .
H15E C15D H15F 109.5 . .
C14A C16A H16A 109.5 . .
C14A C16A H16C 109.5 . .
H16A C16A H16C 109.5 . .
C14A C16A H16D 109.5 . .
H16A C16A H16D 109.5 . .
H16C C16A H16D 109.5 . .
N21B C21B C22B 175.7(17) . .
C23B C22B C27B 120.0 . .
C23B C22B C21B 119.7(7) . .
C27B C22B C21B 120.3(7) . .
C22B C23B C24B 120.0 . .
C22B C23B H23B 120.0 . .
C24B C23B H23B 120.0 . .
C23B C24B C25B 120.0 . .
C23B C24B H24B 120.0 . .
C25B C24B H24B 120.0 . .
C26B C25B C24B 120.0 . .
C26B C25B H25B 120.0 . .
C24B C25B H25B 120.0 . .
C25B C26B C27B 120.0 . .
C25B C26B H26B 120.0 . .
C27B C26B H26B 120.0 . .
C26B C27B C22B 120.0 . .
C26B C27B H27B 120.0 . .
C22B C27B H27B 120.0 . .
N11B C31B C32B 178.6(13) . .
C33B C32B C37B 120.1(6) . .
C33B C32B C31B 120.0(6) . .
C37B C32B C31B 119.9(8) . .
C32B C33B C34B 120.0 . .
C32B C33B H33B 120.0 . .
C34B C33B H33B 120.0 . .
C35B C34B C33B 120.0 . .
C35B C34B H34B 120.0 . .
C33B C34B H34B 120.0 . .
C34B C35B C36B 120.0 . .
C34B C35B H35B 120.0 . .
C36B C35B H35B 120.0 . .
C37B C36B C35B 120.1(7) . .
C37B C36B H36B 119.9 . .
C35B C36B H36B 119.9 . .
C36B C37B C32B 119.7(11) . .
C36B C37B H37B 120.1 . .
C32B C37B H37B 120.1 . .
C5A N1A C8A 105.8(9) . .
C5A N1A C1A 111.9(10) . .
C8A N1A C1A 111.4(10) . .
C5A N1A C12A 111.2(11) . .
C8A N1A C12A 110.0(10) . .
C1A N1A C12A 106.8(9) . .
C1B N1B Ag1 144.0(14) . .
C31B N11B Ag1 156.5(10) . .
C21B N21B Ag1 153.4(16) . .
W1 O2 W2 117.2(3) . .
W3 O3 W1 116.8(3) . .
W4 O4 W1 116.8(3) . .
W4 O5 W2 175.8(4) 5_656 .
W2 O7 W3 117.0(3) . .
W3 O8 W4 91.69(18) . .
W3 O8 W2 90.71(18) . .
W4 O8 W2 177.6(3) . .
W3 O8 W1 91.04(18) . .
W4 O8 W1 90.38(18) . .
W2 O8 W1 89.63(18) . .
W3 O8 W5 91.27(18) . .
W4 O8 W5 90.22(18) . .
W2 O8 W5 89.67(18) . .
W1 O8 W5 177.6(2) . .
W3 O10 W4 114.6(3) . .
W3 O10 Ag1 128.7(3) . .
W4 O10 Ag1 109.1(3) . .
W3 O12 W5 116.8(3) . .
W4 O13 W5 117.4(3) . .
W1 O14 W5 175.0(4) 5_656 .
W2 O15 W5 116.8(3) . .
N11B Ag1 N21B 135.5(6) . .
N11B Ag1 N1B 129.2(6) . .
N21B Ag1 N1B 91.7(6) . .
N11B Ag1 O10 105.2(3) . .
N21B Ag1 O10 95.8(4) . .
N1B Ag1 O10 82.2(4) . .
O1 W1 O14 100.5(3) . 5_656
O1 W1 O2 104.1(3) . .
O14 W1 O2 90.7(3) 5_656 .
O1 W1 O4 103.1(3) . .
O14 W1 O4 88.9(3) 5_656 .
O2 W1 O4 152.4(3) . .
O1 W1 O3 95.4(3) . .
O14 W1 O3 164.0(3) 5_656 .
O2 W1 O3 86.6(3) . .
O4 W1 O3 86.2(3) . .
O1 W1 O8 170.4(3) . .
O14 W1 O8 89.0(2) 5_656 .
O2 W1 O8 76.7(2) . .
O4 W1 O8 75.8(2) . .
O3 W1 O8 75.0(2) . .
O6 W2 O7 97.9(3) . .
O6 W2 O15 103.4(3) . .
O7 W2 O15 88.0(3) . .
O6 W2 O2 103.4(3) . .
O7 W2 O2 88.7(3) . .
O15 W2 O2 153.3(3) . .
O6 W2 O5 98.3(3) . .
O7 W2 O5 163.7(3) . .
O15 W2 O5 87.4(3) . .
O2 W2 O5 88.4(3) . .
O6 W2 O8 173.9(3) . .
O7 W2 O8 75.9(2) . .
O15 W2 O8 76.9(2) . .
O2 W2 O8 76.5(2) . .
O5 W2 O8 87.8(2) . .
O9 W3 O3 103.6(3) . .
O9 W3 O10 103.9(3) . .
O3 W3 O10 89.6(3) . .
O9 W3 O12 102.6(3) . .
O3 W3 O12 153.6(3) . .
O10 W3 O12 87.0(3) . .
O9 W3 O7 101.9(3) . .
O3 W3 O7 87.5(3) . .
O10 W3 O7 154.0(3) . .
O12 W3 O7 84.2(3) . .
O9 W3 O8 178.1(3) . .
O3 W3 O8 77.1(2) . .
O10 W3 O8 77.8(2) . .
O12 W3 O8 76.6(2) . .
O7 W3 O8 76.4(2) . .
O11 W4 O5 99.8(3) . 5_656
O11 W4 O4 102.3(3) . .
O5 W4 O4 90.7(3) 5_656 .
O11 W4 O13 103.6(3) . .
O5 W4 O13 90.4(3) 5_656 .
O4 W4 O13 153.5(3) . .
O11 W4 O10 93.9(3) . .
O5 W4 O10 166.3(3) 5_656 .
O4 W4 O10 87.2(3) . .
O13 W4 O10 85.5(3) . .
O11 W4 O8 169.7(3) . .
O5 W4 O8 90.4(2) 5_656 .
O4 W4 O8 76.9(2) . .
O13 W4 O8 76.6(2) . .
O10 W4 O8 75.9(2) . .
O16 W5 O14 99.7(3) . .
O16 W5 O13 104.5(3) . .
O14 W5 O13 88.5(3) . .
O16 W5 O15 103.2(3) . .
O14 W5 O15 88.1(3) . .
O13 W5 O15 152.2(3) . .
O16 W5 O12 96.6(3) . .
O14 W5 O12 163.7(3) . .
O13 W5 O12 88.2(3) . .
O15 W5 O12 87.3(3) . .
O16 W5 O8 171.9(3) . .
O14 W5 O8 88.3(2) . .
O13 W5 O8 75.7(2) . .
O15 W5 O8 76.6(2) . .
O12 W5 O8 75.4(2) . .

loop_
_geom_bond_atom_site_label_1
_geom_bond_atom_site_label_2
_geom_bond_distance
_geom_bond_site_symmetry_2
C1A N1A 1.521(15) .
C1A C2A 1.521(18) .
C1A H1A1 0.9700 .
C1A H1A2 0.9700 .
C1B N1B 1.16(2) .
C1B C2B 1.42(2) .
C2A C3A 1.508(19) .
C2A H2A1 0.9700 .
C2A H2A2 0.9700 .
C3B C4B 1.37(2) .
C3B C2B 1.38(2) .
C3B H3B 0.9300 .
C4B C5B 1.40(3) .
C4B H4B 0.9300 .
C5B C6B 1.35(3) .
C5B H5B 0.9300 .
C6B C7B 1.359(16) .
C6B H6B 0.9300 .
C7B C2B 1.399(17) .
C7B H7B 0.9300 .
C3A C4A 1.53(2) .
C3A H3A1 0.9700 .
C3A H3A2 0.9700 .
C4A H4A1 0.9600 .
C4A H4A2 0.9600 .
C4A H4A3 0.9600 .
C5A N1A 1.499(16) .
C5A C6A 1.53(2) .
C5A H5A1 0.9700 .
C5A H5A2 0.9700 .
C6A C7A 1.55(3) .
C6A H6A1 0.9700 .
C6A H6A2 0.9700 .
C7A C15D 1.23(6) .
C7A C15C 1.47(11) .
C7A H7A1 0.9700 .
C7A H7A2 0.9700 .
C8A C9A 1.50(2) .
C8A N1A 1.508(14) .
C8A H8A1 0.9700 .
C8A H8A2 0.9700 .
C9A C10A 1.52(2) .
C9A H9A1 0.9700 .
C9A H9A2 0.9700 .
C10A C11A 1.57(4) .
C10A H10A 0.9700 .
C10A H10B 0.9700 .
C11A H11A 0.9600 .
C11A H11B 0.9600 .
C11A H11C 0.9600 .
C12A C13A 1.499(17) .
C12A N1A 1.521(16) .
C12A H12A 0.9700 .
C12A H12B 0.9700 .
C13A C14A 1.51(3) .
C13A H13A 0.9700 .
C13A H13B 0.9700 .
C14A C16A 1.45(3) .
C14A H14A 0.9700 .
C14A H14B 0.9700 .
C15C H15A 0.9600 .
C15C H15B 0.9600 .
C15C H15C 0.9600 .
C15D H15D 0.9600 .
C15D H15E 0.9600 .
C15D H15F 0.9600 .
C16A H16A 0.9600 .
C16A H16C 0.9600 .
C16A H16D 0.9600 .
C21B N21B 1.14(2) .
C21B C22B 1.413(19) .
C22B C23B 1.3900 .
C22B C27B 1.3900 .
C23B C24B 1.3900 .
C23B H23B 0.9300 .
C24B C25B 1.3900 .
C24B H24B 0.9300 .
C25B C26B 1.3900 .
C25B H25B 0.9300 .
C26B C27B 1.3900 .
C26B H26B 0.9300 .
C27B H27B 0.9300 .
C31B N11B 1.141(15) .
C31B C32B 1.427(14) .
C32B C33B 1.3900 .
C32B C37B 1.392(16) .
C33B C34B 1.3900 .
C33B H33B 0.9300 .
C34B C35B 1.3900 .
C34B H34B 0.9300 .
C35B C36B 1.3900 .
C35B H35B 0.9300 .
C36B C37B 1.391(14) .
C36B H36B 0.9300 .
C37B H37B 0.9300 .
N1B Ag1 2.295(15) .
N11B Ag1 2.189(10) .
N21B Ag1 2.270(16) .
O1 W1 1.703(7) .
O2 W1 1.912(7) .
O2 W2 1.924(7) .
O3 W3 1.898(7) .
O3 W1 1.967(7) .
O4 W4 1.912(7) .
O4 W1 1.936(7) .
O5 W4 1.869(7) 5_656
O5 W2 1.925(7) .
O6 W2 1.693(7) .
O7 W2 1.915(7) .
O7 W3 1.933(7) .
O8 W3 2.290(5) .
O8 W4 2.295(5) .
O8 W2 2.320(5) .
O8 W1 2.325(5) .
O8 W5 2.329(5) .
O9 W3 1.714(7) .
O10 W3 1.906(7) .
O10 W4 2.003(7) .
O10 Ag1 2.575(6) .
O11 W4 1.704(8) .
O12 W3 1.932(7) .
O12 W5 1.946(6) .
O13 W4 1.917(7) .
O13 W5 1.917(7) .
O14 W1 1.898(7) 5_656
O14 W5 1.900(7) .
O15 W2 1.921(7) .
O15 W5 1.928(6) .
O16 W5 1.696(8) .
W1 O14 1.898(7) 5_656
W4 O5 1.869(7) 5_656
